data_4124494
loop_
_publ_author_name
'Denning, M.S.'
'Watts, I.D.'
'Rosseinsky, M.J.'
'Moussa, S.M.'
'Tanigaki, K.'
'Durand, P.'

_publ_section_title
;
 Close-packed C70(3-) phases - synthesis, structure and electronic
 properties
;
_journal_name_full 'Journal of the American Chemical Society'
_journal_page_first 5570
_journal_page_last 5580
_journal_volume 124
_journal_year 2002
_chemical_formula_sum 'C70 Cs0.883 Na1.08'
_chemical_name_systematic 'Na1.08 Cs0.883 C70'
_space_group_IT_number 166
_symmetry_space_group_name_Hall '-R 3 2"'
_symmetry_space_group_name_H-M 'R -3 m :H'
_cell_angle_alpha 90
_cell_angle_beta 90
_cell_angle_gamma 120
_cell_formula_units_Z 3
_cell_length_a 10.443
_cell_length_b 10.443
_cell_length_c 25.706
_cell_volume 2427.816
_citation_journal_id_ASTM JACSAT
_cod_data_source_file Denning_JACSAT_2002_342.cif
_cod_data_source_block C70Cs0.883Na1.08
_cod_original_cell_volume 2427.815
_cod_database_code 4124494

loop_
_symmetry_equiv_pos_as_xyz
x,y,z
-y,x-y,z
-x+y,-x,z
y,x,-z
-x,-x+y,-z
x-y,-y,-z
-x,-y,-z
y,-x+y,-z
x-y,x,-z
-y,-x,z
x,x-y,z
-x+y,y,z
x+2/3,y+1/3,z+1/3
-y+2/3,x-y+1/3,z+1/3
-x+y+2/3,-x+1/3,z+1/3
y+2/3,x+1/3,-z+1/3
-x+2/3,-x+y+1/3,-z+1/3
x-y+2/3,-y+1/3,-z+1/3
-x+2/3,-y+1/3,-z+1/3
y+2/3,-x+y+1/3,-z+1/3
x-y+2/3,x+1/3,-z+1/3
-y+2/3,-x+1/3,z+1/3
x+2/3,x-y+1/3,z+1/3
-x+y+2/3,y+1/3,z+1/3
x+1/3,y+2/3,z+2/3
-y+1/3,x-y+2/3,z+2/3
-x+y+1/3,-x+2/3,z+2/3
y+1/3,x+2/3,-z+2/3
-x+1/3,-x+y+2/3,-z+2/3
x-y+1/3,-y+2/3,-z+2/3
-x+1/3,-y+2/3,-z+2/3
y+1/3,-x+y+2/3,-z+2/3
x-y+1/3,x+2/3,-z+2/3
-y+1/3,-x+2/3,z+2/3
x+1/3,x-y+2/3,z+2/3
-x+y+1/3,y+2/3,z+2/3

loop_
_atom_site_label
_atom_site_type_symbol
_atom_site_fract_x
_atom_site_fract_y
_atom_site_fract_z
_atom_site_occupancy
_atom_site_U_iso_or_equiv
Cs1 Cs 0 0 0.5 0.883 0.0
Na1 Na 0 0 0.223 0.54 0.0
C1 C 0 0 0 70 0.0
